data_2242229
loop_
_publ_author_name
'Suckert, Stefan'
'Werner, Julia'
'Jess, Inke'
'N\"ather, Christian'

_publ_section_title
;
 Crystal structure of
 bis(acetonitrile-\k<i>N</i>)bis(4-benzoylpyridine-\k<i>N</i>)bis(thiocyanato-\k<i>N</i>)cobalt(II)
;
_journal_coeditor_code WM5365
_journal_issue 3
_journal_name_full 'Acta Crystallographica Section E'
_journal_page_first 365
_journal_page_last 368
_journal_paper_doi 10.1107/S2056989017002201
_journal_volume 73
_journal_year 2017
_chemical_formula_iupac '[Co (N C S)2 (C2 H3 N)2 (C12 H9 N O)2]'
_chemical_formula_moiety 'C30 H24 Co N6 O2 S2'
_chemical_formula_sum 'C30 H24 Co N6 O2 S2'
_chemical_formula_weight 623.60
_chemical_name_systematic
;
Bis(acetonitrile-\k<i>N</i>)bis(4-benzoylpyridine-\k<i>N</i>)bis(thiocyanato-\
\k<i>N</i>)cobalt(II)
;
_space_group_crystal_system monoclinic
_space_group_IT_number 14
_space_group_name_Hall '-P 2yn'
_space_group_name_H-M_alt 'P 1 21/n 1'
_symmetry_space_group_name_Hall '-P 2yn'
_symmetry_space_group_name_H-M 'P 1 21/n 1'
_atom_sites_solution_hydrogens geom
_audit_creation_method SHELXL-2014/7
_cell_angle_alpha 90
_cell_angle_beta 90.547(8)
_cell_angle_gamma 90
_cell_formula_units_Z 2
_cell_length_a 10.0304(6)
_cell_length_b 8.3355(4)
_cell_length_c 18.2581(12)
_cell_measurement_reflns_used 17991
_cell_measurement_temperature 200(2)
_cell_measurement_theta_max 27.07
_cell_measurement_theta_min 2.69
_cell_volume 1526.46(15)
_computing_cell_refinement
;
X-AREA (Stoe, 2008)
;
_computing_data_collection
;
X-AREA (Stoe, 2008)
;
_computing_data_reduction
;
X-AREA (Stoe, 2008)
;
_computing_molecular_graphics
;
XP in SHELXTL (Sheldrick, 2008) and DIAMOND (Brandenburg, 1999)
;
_computing_publication_material
;
publCIF (Westrip, 2010)
;
_computing_structure_refinement
;
SHELXL2014 (Sheldrick, 2015)
;
_computing_structure_solution
;
SHELXS97 (Sheldrick, 2008)
;
_diffrn_ambient_temperature 200(2)
_diffrn_measured_fraction_theta_full 0.996
_diffrn_measured_fraction_theta_max 0.995
_diffrn_measurement_device_type 'Stoe IPDS-1'
_diffrn_measurement_method 'phi scans'
_diffrn_radiation_type MoK\a
_diffrn_radiation_wavelength 0.71073
_diffrn_reflns_av_R_equivalents 0.0318
_diffrn_reflns_limit_h_max 12
_diffrn_reflns_limit_h_min -12
_diffrn_reflns_limit_k_max 10
_diffrn_reflns_limit_k_min -10
_diffrn_reflns_limit_l_max 23
_diffrn_reflns_limit_l_min -23
_diffrn_reflns_number 17991
_diffrn_reflns_theta_full 25.242
_diffrn_reflns_theta_max 27.074
_diffrn_reflns_theta_min 2.686
_exptl_absorpt_coefficient_mu 0.736
_exptl_absorpt_correction_T_max 0.964
_exptl_absorpt_correction_T_min 0.897
_exptl_absorpt_correction_type numerical
_exptl_absorpt_process_details
;
(<i>X-SHAPE</i> and <i>X-RED32</i>; Stoe, 2008)
;
_exptl_crystal_colour purple
_exptl_crystal_density_diffrn 1.357
_exptl_crystal_description block
_exptl_crystal_F_000 642
_exptl_crystal_size_max 0.1615
_exptl_crystal_size_mid 0.0841
_exptl_crystal_size_min 0.0238
_refine_diff_density_max 0.462
_refine_diff_density_min -0.693
_refine_ls_extinction_coef 0.030(3)
_refine_ls_extinction_expression Fc^*^=kFc[1+0.001xFc^2^\l^3^/sin(2\q)]^-1/4^
_refine_ls_extinction_method
;
SHELXL2014 (Sheldrick, 2015)
;
_refine_ls_goodness_of_fit_ref 1.044
_refine_ls_hydrogen_treatment constr
_refine_ls_matrix_type full
_refine_ls_number_parameters 189
_refine_ls_number_reflns 3347
_refine_ls_number_restraints 0
_refine_ls_restrained_S_all 1.044
_refine_ls_R_factor_all 0.0423
_refine_ls_R_factor_gt 0.0363
_refine_ls_shift/su_max 0.000
_refine_ls_shift/su_mean 0.000
_refine_ls_structure_factor_coef Fsqd
_refine_ls_weighting_details 'w=1/[\s^2^(Fo^2^)+(0.0604P)^2^+0.5217P] where P=(Fo^2^+2Fc^2^)/3'
_refine_ls_weighting_scheme calc
_refine_ls_wR_factor_gt 0.0923
_refine_ls_wR_factor_ref 0.0957
_reflns_number_gt 2895
_reflns_number_total 3347
_reflns_threshold_expression 'I > 2\s(I)'
_cod_data_source_file wm5365sup1.cif
_cod_data_source_block I
_cod_database_code 2242229
_shelx_space_group_comment
;
The symmetry employed for this shelxl refinement is uniquely defined
by the following loop, which should always be used as a source of
symmetry information in preference to the above space-group names.
They are only intended as comments.
;

loop_
_space_group_symop_operation_xyz
'x, y, z'
'-x+1/2, y+1/2, -z+1/2'
'-x, -y, -z'
'x-1/2, -y-1/2, z-1/2'

loop_
_atom_site_type_symbol
_atom_site_label
_atom_site_fract_x
_atom_site_fract_y
_atom_site_fract_z
_atom_site_U_iso_or_equiv
_atom_site_adp_type
_atom_site_calc_flag
_atom_site_occupancy
Co Co1 0.5000 0.0000 0.5000 0.02109(12) Uani d 1
N N1 0.65155(15) 0.11822(18) 0.55359(9) 0.0322(3) Uani d 1
C C1 0.71187(17) 0.2142(2) 0.58531(10) 0.0313(4) Uani d 1
S S1 0.79948(6) 0.34828(9) 0.62877(5) 0.0698(3) Uani d 1
N N2 0.49639(16) -0.17253(18) 0.58858(8) 0.0311(3) Uani d 1
C C2 0.50846(19) -0.2619(2) 0.63506(10) 0.0317(4) Uani d 1
C C3 0.5267(3) -0.3769(3) 0.69412(13) 0.0514(6) Uani d 1
H H3A 0.5739 -0.4714 0.6757 0.077 Uiso calc 1
H H3B 0.4395 -0.4093 0.7128 0.077 Uiso calc 1
H H3C 0.5791 -0.3276 0.7337 0.077 Uiso calc 1
N N11 0.35979(14) 0.15671(16) 0.55624(7) 0.0234(3) Uani d 1
C C11 0.37171(18) 0.1751(2) 0.62899(9) 0.0281(4) Uani d 1
H H11 0.4386 0.1159 0.6543 0.034 Uiso calc 1
C C12 0.29053(18) 0.2770(2) 0.66876(9) 0.0283(4) Uani d 1
H H12 0.3009 0.2853 0.7204 0.034 Uiso calc 1
C C13 0.19360(17) 0.36697(18) 0.63229(9) 0.0240(3) Uani d 1
C C14 0.18049(17) 0.3477(2) 0.55676(9) 0.0266(3) Uani d 1
H H14 0.1153 0.4065 0.5299 0.032 Uiso calc 1
C C15 0.26444(17) 0.2409(2) 0.52146(9) 0.0262(3) Uani d 1
H H15 0.2538 0.2267 0.4701 0.031 Uiso calc 1
C C16 0.10657(17) 0.4749(2) 0.67758(9) 0.0253(3) Uani d 1
C C17 0.06203(16) 0.63359(18) 0.64974(9) 0.0238(3) Uani d 1
C C18 0.13193(17) 0.7173(2) 0.59627(10) 0.0296(4) Uani d 1
H H18 0.2059 0.6687 0.5729 0.036 Uiso calc 1
C C19 0.0930(2) 0.8723(2) 0.57732(12) 0.0390(4) Uani d 1
H H19 0.1417 0.9300 0.5416 0.047 Uiso calc 1
C C20 -0.0159(2) 0.9428(2) 0.61001(12) 0.0396(5) Uani d 1
H H20 -0.0419 1.0484 0.5966 0.048 Uiso calc 1
C C21 -0.08743(19) 0.8590(2) 0.66259(11) 0.0361(4) Uani d 1
H H21 -0.1631 0.9070 0.6845 0.043 Uiso calc 1
C C22 -0.04865(17) 0.7059(2) 0.68300(10) 0.0293(4) Uani d 1
H H22 -0.0968 0.6497 0.7195 0.035 Uiso calc 1
O O11 0.07747(15) 0.43077(16) 0.73898(7) 0.0373(3) Uani d 1

loop_
_atom_site_aniso_label
_atom_site_aniso_U_11
_atom_site_aniso_U_22
_atom_site_aniso_U_33
_atom_site_aniso_U_12
_atom_site_aniso_U_13
_atom_site_aniso_U_23
Co1 0.02286(18) 0.01851(17) 0.02185(17) 0.00227(11) -0.00268(11) -0.00305(10)
N1 0.0281(7) 0.0316(8) 0.0370(8) -0.0008(6) -0.0050(6) -0.0088(6)
C1 0.0233(8) 0.0312(9) 0.0393(9) 0.0064(7) -0.0022(7) -0.0102(7)
S1 0.0407(3) 0.0604(4) 0.1081(6) -0.0008(3) -0.0150(3) -0.0554(4)
N2 0.0377(8) 0.0274(7) 0.0281(7) 0.0052(6) 0.0022(6) 0.0011(6)
C2 0.0358(9) 0.0264(8) 0.0330(9) 0.0051(7) 0.0027(7) -0.0012(7)
C3 0.0766(17) 0.0344(11) 0.0432(11) 0.0146(10) 0.0073(11) 0.0130(9)
N11 0.0255(7) 0.0208(6) 0.0239(6) 0.0034(5) -0.0014(5) -0.0021(5)
C11 0.0338(9) 0.0275(8) 0.0230(8) 0.0076(7) -0.0034(7) 0.0008(6)
C12 0.0371(9) 0.0287(8) 0.0192(7) 0.0064(7) -0.0013(6) -0.0004(6)
C13 0.0280(8) 0.0210(7) 0.0232(7) 0.0014(6) 0.0001(6) -0.0010(6)
C14 0.0279(8) 0.0277(8) 0.0240(8) 0.0078(6) -0.0048(6) -0.0031(6)
C15 0.0292(8) 0.0281(8) 0.0211(7) 0.0053(6) -0.0048(6) -0.0044(6)
C16 0.0283(8) 0.0241(7) 0.0235(7) -0.0008(6) 0.0000(6) -0.0058(6)
C17 0.0229(8) 0.0223(7) 0.0262(8) 0.0002(6) -0.0023(6) -0.0068(6)
C18 0.0278(8) 0.0250(8) 0.0361(9) 0.0009(6) 0.0023(7) -0.0016(7)
C19 0.0414(11) 0.0280(9) 0.0477(11) 0.0002(8) 0.0017(9) 0.0040(8)
C20 0.0456(11) 0.0236(8) 0.0495(11) 0.0083(8) -0.0084(9) -0.0052(8)
C21 0.0304(9) 0.0328(9) 0.0450(11) 0.0082(7) -0.0051(8) -0.0162(8)
C22 0.0265(8) 0.0308(8) 0.0305(8) 0.0003(7) 0.0008(7) -0.0108(7)
O11 0.0517(8) 0.0352(7) 0.0254(6) 0.0055(6) 0.0083(6) -0.0005(5)

loop_
_atom_type_symbol
_atom_type_description
_atom_type_scat_dispersion_real
_atom_type_scat_dispersion_imag
_atom_type_scat_source
C C 0.0033 0.0016 'International Tables Vol C Tables 4.2.6.8 and 6.1.1.4'
H H 0.0000 0.0000 'International Tables Vol C Tables 4.2.6.8 and 6.1.1.4'
N N 0.0061 0.0033 'International Tables Vol C Tables 4.2.6.8 and 6.1.1.4'
O O 0.0106 0.0060 'International Tables Vol C Tables 4.2.6.8 and 6.1.1.4'
S S 0.1246 0.1234 'International Tables Vol C Tables 4.2.6.8 and 6.1.1.4'
Co Co 0.3494 0.9721 'International Tables Vol C Tables 4.2.6.8 and 6.1.1.4'

loop_
_geom_angle_atom_site_label_1
_geom_angle_atom_site_label_2
_geom_angle_atom_site_label_3
_geom_angle_site_symmetry_1
_geom_angle_site_symmetry_3
_geom_angle
N1 Co1 N1 3_656 . 180.0
N1 Co1 N2 3_656 . 91.13(6)
N1 Co1 N2 . . 88.88(6)
N1 Co1 N2 3_656 3_656 88.87(6)
N1 Co1 N2 . 3_656 91.13(6)
N2 Co1 N2 . 3_656 180.0
N1 Co1 N11 3_656 3_656 88.05(6)
N1 Co1 N11 . 3_656 91.95(6)
N2 Co1 N11 . 3_656 88.24(5)
N2 Co1 N11 3_656 3_656 91.76(5)
N1 Co1 N11 3_656 . 91.95(6)
N1 Co1 N11 . . 88.05(6)
N2 Co1 N11 . . 91.76(5)
N2 Co1 N11 3_656 . 88.24(5)
N11 Co1 N11 3_656 . 180.00(5)
C1 N1 Co1 . . 162.48(14)
N1 C1 S1 . . 178.75(18)
C2 N2 Co1 . . 172.91(16)
N2 C2 C3 . . 178.8(2)
C2 C3 H3A . . 109.5
C2 C3 H3B . . 109.5
H3A C3 H3B . . 109.5
C2 C3 H3C . . 109.5
H3A C3 H3C . . 109.5
H3B C3 H3C . . 109.5
C15 N11 C11 . . 117.74(14)
C15 N11 Co1 . . 123.36(11)
C11 N11 Co1 . . 118.85(11)
N11 C11 C12 . . 122.79(15)
N11 C11 H11 . . 118.6
C12 C11 H11 . . 118.6
C11 C12 C13 . . 119.35(15)
C11 C12 H12 . . 120.3
C13 C12 H12 . . 120.3
C12 C13 C14 . . 118.03(15)
C12 C13 C16 . . 117.70(14)
C14 C13 C16 . . 124.24(15)
C15 C14 C13 . . 118.79(15)
C15 C14 H14 . . 120.6
C13 C14 H14 . . 120.6
N11 C15 C14 . . 123.27(15)
N11 C15 H15 . . 118.4
C14 C15 H15 . . 118.4
O11 C16 C17 . . 120.68(15)
O11 C16 C13 . . 118.05(15)
C17 C16 C13 . . 121.22(14)
C18 C17 C22 . . 119.48(16)
C18 C17 C16 . . 122.27(15)
C22 C17 C16 . . 118.06(15)
C19 C18 C17 . . 119.76(17)
C19 C18 H18 . . 120.1
C17 C18 H18 . . 120.1
C20 C19 C18 . . 120.58(19)
C20 C19 H19 . . 119.7
C18 C19 H19 . . 119.7
C19 C20 C21 . . 119.97(18)
C19 C20 H20 . . 120.0
C21 C20 H20 . . 120.0
C22 C21 C20 . . 120.19(17)
C22 C21 H21 . . 119.9
C20 C21 H21 . . 119.9
C21 C22 C17 . . 120.00(17)
C21 C22 H22 . . 120.0
C17 C22 H22 . . 120.0

loop_
_geom_bond_atom_site_label_1
_geom_bond_atom_site_label_2
_geom_bond_site_symmetry_2
_geom_bond_distance
Co1 N1 3_656 2.0520(15)
Co1 N1 . 2.0520(15)
Co1 N2 . 2.1647(15)
Co1 N2 3_656 2.1648(15)
Co1 N11 3_656 2.1831(13)
Co1 N11 . 2.1831(13)
N1 C1 . 1.155(2)
C1 S1 . 1.6244(18)
N2 C2 . 1.135(2)
C2 C3 . 1.453(3)
C3 H3A . 0.9800
C3 H3B . 0.9800
C3 H3C . 0.9800
N11 C15 . 1.341(2)
N11 C11 . 1.341(2)
C11 C12 . 1.386(2)
C11 H11 . 0.9500
C12 C13 . 1.392(2)
C12 H12 . 0.9500
C13 C14 . 1.393(2)
C13 C16 . 1.506(2)
C14 C15 . 1.388(2)
C14 H14 . 0.9500
C15 H15 . 0.9500
C16 O11 . 1.218(2)
C16 C17 . 1.485(2)
C17 C18 . 1.394(2)
C17 C22 . 1.406(2)
C18 C19 . 1.392(3)
C18 H18 . 0.9500
C19 C20 . 1.380(3)
C19 H19 . 0.9500
C20 C21 . 1.392(3)
C20 H20 . 0.9500
C21 C22 . 1.384(3)
C21 H21 . 0.9500
C22 H22 . 0.9500

loop_
_geom_hbond_atom_site_label_D
_geom_hbond_atom_site_label_H
_geom_hbond_atom_site_label_A
_geom_hbond_site_symmetry_A
_geom_hbond_distance_DH
_geom_hbond_distance_HA
_geom_hbond_distance_DA
_geom_hbond_angle_DHA
C3 H3A S1 1_545 0.98 2.85 3.771(3) 155.9
C11 H11 O11 2_546 0.95 2.49 3.193(2) 130.7

_cod_database_fobs_code 2242229
